data_7202844
loop_
_publ_author_name
'Leclercq, Lo\"ic'
'Suisse, Isabelle'
'Nowogrocki, Guy'
'Agbossou-Niedercorn, Francine'

_publ_section_title
;
 Halide-free highly-pure imidazolium triflate ionic liquids:
 Preparation and use in palladium-catalysed allylic alkylation
;
_journal_issue 10
_journal_name_full 'Green Chemistry'
_journal_page_first 1097
_journal_paper_doi 10.1039/b703096g
_journal_volume 9
_journal_year 2007
_chemical_formula_sum 'C14 H20 F6 N4 O6 S2'
_chemical_formula_weight 518.46
_chemical_melting_point 71
_chemical_name_common
;
3-methyl-1-(4-(1-methyl-1H-imidazol-3-ium-3-yl)butyl)-1H-
imidazol-3-ium bis(trifluoromethanesulfonate)
;
_chemical_name_systematic
;
?
;
_space_group_IT_number 2
_symmetry_cell_setting triclinic
_symmetry_space_group_name_Hall '-P 1'
_symmetry_space_group_name_H-M 'P -1'
_atom_sites_solution_hydrogens geom
_atom_sites_solution_primary direct
_atom_sites_solution_secondary difmap
_audit_creation_method SHELXL-97
_cell_angle_alpha 87.354(3)
_cell_angle_beta 85.474(3)
_cell_angle_gamma 83.360(3)
_cell_formula_units_Z 2
_cell_length_a 8.6516(15)
_cell_length_b 10.1699(17)
_cell_length_c 12.195(2)
_cell_measurement_temperature 100(2)
_cell_volume 1061.7(3)
_computing_structure_refinement 'SHELXL-97 (Sheldrick, 1997)'
_computing_structure_solution 'SHELXS-97 (Sheldrick, 1990)'
_diffrn_ambient_temperature 100(2)
_diffrn_measured_fraction_theta_full 0.861
_diffrn_measured_fraction_theta_max 0.861
_diffrn_radiation_monochromator graphite
_diffrn_radiation_source 'fine-focus sealed tube'
_diffrn_radiation_type MoK\a
_diffrn_radiation_wavelength 0.71073
_diffrn_reflns_av_R_equivalents 0.0192
_diffrn_reflns_av_sigmaI/netI 0.0289
_diffrn_reflns_limit_h_max 11
_diffrn_reflns_limit_h_min -11
_diffrn_reflns_limit_k_max 13
_diffrn_reflns_limit_k_min -13
_diffrn_reflns_limit_l_max 15
_diffrn_reflns_limit_l_min -15
_diffrn_reflns_number 8258
_diffrn_reflns_theta_full 27.94
_diffrn_reflns_theta_max 27.94
_diffrn_reflns_theta_min 1.68
_exptl_absorpt_coefficient_mu 0.343
_exptl_crystal_colour colorless
_exptl_crystal_density_diffrn 1.622
_exptl_crystal_density_method 'not measured'
_exptl_crystal_description prismatic
_exptl_crystal_F_000 532
_exptl_crystal_size_max .45
_exptl_crystal_size_mid .15
_exptl_crystal_size_min .15
_refine_diff_density_max 0.419
_refine_diff_density_min -0.398
_refine_diff_density_rms 0.057
_refine_ls_extinction_method none
_refine_ls_goodness_of_fit_ref 1.050
_refine_ls_hydrogen_treatment mixed
_refine_ls_matrix_type full
_refine_ls_number_parameters 369
_refine_ls_number_reflns 4396
_refine_ls_number_restraints 0
_refine_ls_restrained_S_all 1.050
_refine_ls_R_factor_all 0.0394
_refine_ls_R_factor_gt 0.0341
_refine_ls_shift/su_max 0.001
_refine_ls_shift/su_mean 0.000
_refine_ls_structure_factor_coef Fsqd
_refine_ls_weighting_details 'calc w=1/[\s^2^(Fo^2^)+(0.0482P)^2^+0.5380P] where P=(Fo^2^+2Fc^2^)/3'
_refine_ls_weighting_scheme calc
_refine_ls_wR_factor_gt 0.0890
_refine_ls_wR_factor_ref 0.0927
_reflns_number_gt 3867
_reflns_number_total 4396
_reflns_threshold_expression >2sigma(I)
_cod_data_source_file b703096g.txt
_cod_data_source_block ionicm
_cod_depositor_comments
;
The following automatic conversions were performed:
'_symmetry_cell_setting' value 'Triclinic' changed to 'triclinic'
according to '/home/saulius/struct/CIF-dictionaries/cif_core.dic'
dictionary named 'cif_core.dic' version 2.4.1 from 2010-06-29.

Automatic conversion script
Id: cif_fix_enum 1527 2010-12-29 10:47:43Z saulius 
;
_cod_original_sg_symbol_H-M P-1
_cod_database_code 7202844

loop_
_symmetry_equiv_pos_as_xyz
'x, y, z'
'-x, -y, -z'

loop_
_atom_site_label
_atom_site_type_symbol
_atom_site_fract_x
_atom_site_fract_y
_atom_site_fract_z
_atom_site_U_iso_or_equiv
_atom_site_adp_type
_atom_site_occupancy
_atom_site_symmetry_multiplicity
_atom_site_calc_flag
_atom_site_refinement_flags
_atom_site_disorder_assembly
_atom_site_disorder_group
N1 N 0.29175(17) 0.44445(14) 1.10653(11) 0.0188(3) Uani 1 1 d . . .
C2 C 0.1738(2) 0.37738(17) 1.08859(13) 0.0194(3) Uani 1 1 d . . .
H2 H 0.072(3) 0.408(2) 1.0990(17) 0.025(5) Uiso 1 1 d . . .
N3 N 0.23112(16) 0.25822(14) 1.05426(11) 0.0179(3) Uani 1 1 d . . .
C4 C 0.3917(2) 0.24902(18) 1.04934(15) 0.0222(4) Uani 1 1 d . . .
H4 H 0.451(3) 0.175(2) 1.0269(18) 0.032(6) Uiso 1 1 d . . .
C5 C 0.4294(2) 0.36561(18) 1.08198(14) 0.0219(4) Uani 1 1 d . . .
H5 H 0.527(3) 0.396(2) 1.0910(19) 0.036(6) Uiso 1 1 d . . .
N1' N 0.24335(17) 0.35487(14) 0.49174(11) 0.0205(3) Uani 1 1 d . . .
C2' C 0.3002(2) 0.27718(17) 0.57363(14) 0.0195(3) Uani 1 1 d . . .
H2' H 0.404(3) 0.266(2) 0.5948(18) 0.033(6) Uiso 1 1 d . . .
N3' N 0.18509(16) 0.21532(14) 0.62266(11) 0.0177(3) Uani 1 1 d . . .
C4' C 0.0500(2) 0.25522(17) 0.57106(14) 0.0206(3) Uani 1 1 d . . .
H4' H -0.042(2) 0.225(2) 0.5926(17) 0.024(5) Uiso 1 1 d . . .
C5' C 0.0868(2) 0.34209(17) 0.48915(14) 0.0212(3) Uani 1 1 d . . .
H5' H 0.025(3) 0.388(2) 0.4357(18) 0.030(6) Uiso 1 1 d . . .
C6 C 0.1348(2) 0.15245(18) 1.03234(15) 0.0209(3) Uani 1 1 d . . .
H6A H 0.026(2) 0.195(2) 1.0339(16) 0.024(5) Uiso 1 1 d . . .
H6B H 0.147(2) 0.087(2) 1.0916(18) 0.028(5) Uiso 1 1 d . . .
C7 C 0.1835(2) 0.09106(17) 0.92201(14) 0.0199(3) Uani 1 1 d . . .
H7A H 0.286(3) 0.046(2) 0.9227(17) 0.027(5) Uiso 1 1 d . . .
H7B H 0.118(3) 0.025(2) 0.9138(17) 0.028(5) Uiso 1 1 d . . .
C8 C 0.1737(2) 0.19190(17) 0.82560(14) 0.0190(3) Uani 1 1 d . . .
H8A H 0.252(2) 0.251(2) 0.8277(16) 0.020(5) Uiso 1 1 d . . .
H8B H 0.069(2) 0.243(2) 0.8304(17) 0.024(5) Uiso 1 1 d . . .
C9 C 0.2002(2) 0.12137(17) 0.71779(14) 0.0196(3) Uani 1 1 d . . .
H9A H 0.129(2) 0.062(2) 0.7120(16) 0.020(5) Uiso 1 1 d . . .
H9B H 0.301(2) 0.077(2) 0.7111(16) 0.021(5) Uiso 1 1 d . . .
C10 C 0.2753(2) 0.58162(18) 1.14222(16) 0.0242(4) Uani 1 1 d . . .
H10A H 0.261(2) 0.642(2) 1.0762(18) 0.026(5) Uiso 1 1 d . . .
H10B H 0.365(3) 0.592(2) 1.1784(17) 0.025(5) Uiso 1 1 d . . .
H10C H 0.186(3) 0.597(2) 1.1914(19) 0.033(6) Uiso 1 1 d . . .
C11 C 0.3349(3) 0.4360(2) 0.41517(17) 0.0312(4) Uani 1 1 d . . .
H11A H 0.332(3) 0.405(3) 0.344(2) 0.052(7) Uiso 1 1 d . . .
H11B H 0.292(3) 0.529(3) 0.421(2) 0.048(7) Uiso 1 1 d . . .
H11C H 0.445(3) 0.426(3) 0.437(2) 0.047(7) Uiso 1 1 d . . .
S1 S 0.22250(5) 0.56152(4) 0.76453(3) 0.01679(11) Uani 1 1 d . . .
O1 O 0.09000(14) 0.51598(12) 0.71861(10) 0.0218(3) Uani 1 1 d . . .
O2 O 0.37278(14) 0.49428(12) 0.73041(11) 0.0245(3) Uani 1 1 d . . .
O3 O 0.19899(14) 0.58563(13) 0.88115(10) 0.0241(3) Uani 1 1 d . . .
C1T C 0.2280(2) 0.72823(18) 0.70245(15) 0.0251(4) Uani 1 1 d . . .
F1 F 0.09360(14) 0.80359(11) 0.72486(11) 0.0376(3) Uani 1 1 d . . .
F2 F 0.25258(15) 0.72445(13) 0.59300(10) 0.0394(3) Uani 1 1 d . . .
F3 F 0.34236(14) 0.78753(11) 0.73950(11) 0.0389(3) Uani 1 1 d . . .
S2 S 0.32051(5) 0.89265(4) 1.25541(3) 0.01970(11) Uani 1 1 d . . .
O4 O 0.16719(14) 0.88977(13) 1.21758(11) 0.0249(3) Uani 1 1 d . . .
O5 O 0.37030(17) 0.78170(13) 1.32747(12) 0.0337(3) Uani 1 1 d . . .
O6 O 0.43597(16) 0.93131(15) 1.17275(12) 0.0346(3) Uani 1 1 d . . .
C2T C 0.2935(2) 1.03047(18) 1.34872(15) 0.0241(4) Uani 1 1 d . . .
F4 F 0.25009(14) 1.14541(11) 1.29544(10) 0.0338(3) Uani 1 1 d . . .
F5 F 0.18335(16) 1.01192(12) 1.42862(10) 0.0407(3) Uani 1 1 d . . .
F6 F 0.42446(15) 1.04434(12) 1.39561(10) 0.0400(3) Uani 1 1 d . . .

loop_
_atom_site_aniso_label
_atom_site_aniso_U_11
_atom_site_aniso_U_22
_atom_site_aniso_U_33
_atom_site_aniso_U_23
_atom_site_aniso_U_13
_atom_site_aniso_U_12
N1 0.0201(7) 0.0201(7) 0.0163(7) -0.0017(5) -0.0018(5) -0.0020(6)
C2 0.0183(8) 0.0228(8) 0.0166(8) 0.0013(6) 0.0003(6) -0.0019(7)
N3 0.0167(7) 0.0202(7) 0.0172(7) 0.0000(5) -0.0024(5) -0.0027(5)
C4 0.0183(8) 0.0222(9) 0.0259(9) -0.0020(7) -0.0028(7) -0.0004(7)
C5 0.0189(9) 0.0245(9) 0.0229(9) -0.0013(7) -0.0053(7) -0.0023(7)
N1' 0.0231(8) 0.0217(7) 0.0168(7) -0.0017(5) -0.0007(6) -0.0033(6)
C2' 0.0201(9) 0.0199(8) 0.0184(8) -0.0031(6) -0.0013(6) -0.0016(6)
N3' 0.0185(7) 0.0177(7) 0.0171(7) -0.0015(5) -0.0026(5) -0.0010(5)
C4' 0.0180(8) 0.0223(8) 0.0221(9) -0.0034(7) -0.0033(7) -0.0024(7)
C5' 0.0213(9) 0.0230(9) 0.0196(8) -0.0031(7) -0.0056(7) -0.0006(7)
C6 0.0191(9) 0.0232(9) 0.0219(9) 0.0025(7) -0.0030(7) -0.0087(7)
C7 0.0227(9) 0.0178(8) 0.0200(8) 0.0013(6) -0.0041(7) -0.0047(7)
C8 0.0216(9) 0.0171(8) 0.0188(8) 0.0008(6) -0.0034(6) -0.0034(7)
C9 0.0216(9) 0.0165(8) 0.0203(8) 0.0018(6) -0.0019(7) -0.0015(7)
C10 0.0283(10) 0.0212(9) 0.0234(9) -0.0051(7) -0.0027(8) -0.0023(7)
C11 0.0398(12) 0.0336(11) 0.0208(10) 0.0053(8) 0.0017(8) -0.0125(9)
S1 0.0160(2) 0.0172(2) 0.0172(2) 0.00010(15) -0.00176(15) -0.00200(15)
O1 0.0214(6) 0.0235(6) 0.0215(6) -0.0006(5) -0.0049(5) -0.0049(5)
O2 0.0187(6) 0.0238(6) 0.0304(7) -0.0030(5) 0.0007(5) 0.0001(5)
O3 0.0217(6) 0.0349(7) 0.0165(6) -0.0027(5) -0.0025(5) -0.0044(5)
C1T 0.0247(9) 0.0224(9) 0.0288(10) 0.0034(7) -0.0068(7) -0.0035(7)
F1 0.0302(6) 0.0220(6) 0.0597(8) 0.0009(5) -0.0089(6) 0.0039(5)
F2 0.0428(7) 0.0446(7) 0.0302(6) 0.0174(5) -0.0032(5) -0.0098(6)
F3 0.0350(7) 0.0260(6) 0.0597(8) 0.0066(5) -0.0171(6) -0.0148(5)
S2 0.0167(2) 0.0199(2) 0.0227(2) -0.00485(16) -0.00267(16) -0.00040(15)
O4 0.0193(6) 0.0270(7) 0.0294(7) -0.0004(5) -0.0066(5) -0.0046(5)
O5 0.0414(8) 0.0222(7) 0.0382(8) -0.0034(6) -0.0185(7) 0.0050(6)
O6 0.0263(7) 0.0418(8) 0.0365(8) -0.0150(6) 0.0113(6) -0.0115(6)
C2T 0.0277(9) 0.0220(9) 0.0222(9) -0.0034(7) -0.0008(7) -0.0012(7)
F4 0.0459(7) 0.0193(5) 0.0351(6) -0.0023(4) -0.0034(5) 0.0013(5)
F5 0.0522(8) 0.0366(7) 0.0306(6) -0.0086(5) 0.0168(5) -0.0046(6)
F6 0.0447(7) 0.0390(7) 0.0401(7) -0.0153(5) -0.0182(6) -0.0051(6)

loop_
_atom_type_symbol
_atom_type_description
_atom_type_scat_dispersion_real
_atom_type_scat_dispersion_imag
_atom_type_scat_source
C C 0.0033 0.0016 'International Tables Vol C Tables 4.2.6.8 and 6.1.1.4'
H H 0.0000 0.0000 'International Tables Vol C Tables 4.2.6.8 and 6.1.1.4'
N N 0.0061 0.0033 'International Tables Vol C Tables 4.2.6.8 and 6.1.1.4'
O O 0.0106 0.0060 'International Tables Vol C Tables 4.2.6.8 and 6.1.1.4'
F F 0.0171 0.0103 'International Tables Vol C Tables 4.2.6.8 and 6.1.1.4'
S S 0.1246 0.1234 'International Tables Vol C Tables 4.2.6.8 and 6.1.1.4'

loop_
_geom_angle_atom_site_label_1
_geom_angle_atom_site_label_2
_geom_angle_atom_site_label_3
_geom_angle
_geom_angle_site_symmetry_1
_geom_angle_site_symmetry_3
_geom_angle_publ_flag
C2 N1 C5 108.53(14) . . ?
C2 N1 C10 124.86(15) . . ?
C5 N1 C10 126.56(15) . . ?
N1 C2 N3 108.72(15) . . ?
C2 N3 C4 108.61(15) . . ?
C2 N3 C6 124.36(15) . . ?
C4 N3 C6 126.93(15) . . ?
C5 C4 N3 106.95(16) . . ?
C4 C5 N1 107.18(16) . . ?
C2' N1' C5' 108.78(14) . . ?
C2' N1' C11 125.06(16) . . ?
C5' N1' C11 126.12(16) . . ?
N3' C2' N1' 108.21(15) . . ?
C2' N3' C4' 108.92(14) . . ?
C2' N3' C9 124.97(15) . . ?
C4' N3' C9 126.10(15) . . ?
C5' C4' N3' 106.96(15) . . ?
C4' C5' N1' 107.13(15) . . ?
N3 C6 C7 112.02(14) . . ?
C6 C7 C8 112.94(14) . . ?
C9 C8 C7 109.97(14) . . ?
N3' C9 C8 111.53(14) . . ?
O2 S1 O1 116.06(8) . . ?
O2 S1 O3 114.63(8) . . ?
O1 S1 O3 114.08(7) . . ?
O2 S1 C1T 103.62(8) . . ?
O1 S1 C1T 103.22(8) . . ?
O3 S1 C1T 102.84(8) . . ?
F1 C1T F3 108.17(15) . . ?
F1 C1T F2 107.57(15) . . ?
F3 C1T F2 107.64(15) . . ?
F1 C1T S1 111.11(13) . . ?
F3 C1T S1 111.19(12) . . ?
F2 C1T S1 111.00(13) . . ?
O6 S2 O4 114.92(9) . . ?
O6 S2 O5 115.90(9) . . ?
O4 S2 O5 114.29(8) . . ?
O6 S2 C2T 103.52(9) . . ?
O4 S2 C2T 103.43(8) . . ?
O5 S2 C2T 102.28(8) . . ?
F5 C2T F6 107.86(15) . . ?
F5 C2T F4 107.55(15) . . ?
F6 C2T F4 107.38(15) . . ?
F5 C2T S2 110.87(13) . . ?
F6 C2T S2 111.65(12) . . ?
F4 C2T S2 111.34(12) . . ?

loop_
_geom_bond_atom_site_label_1
_geom_bond_atom_site_label_2
_geom_bond_distance
_geom_bond_site_symmetry_2
_geom_bond_publ_flag
N1 C2 1.328(2) . ?
N1 C5 1.377(2) . ?
N1 C10 1.468(2) . ?
C2 N3 1.328(2) . ?
N3 C4 1.378(2) . ?
N3 C6 1.480(2) . ?
C4 C5 1.351(3) . ?
N1' C2' 1.334(2) . ?
N1' C5' 1.379(2) . ?
N1' C11 1.464(2) . ?
C2' N3' 1.327(2) . ?
N3' C4' 1.382(2) . ?
N3' C9 1.473(2) . ?
C4' C5' 1.346(3) . ?
C6 C7 1.518(2) . ?
C7 C8 1.525(2) . ?
C8 C9 1.516(2) . ?
S1 O2 1.4375(13) . ?
S1 O1 1.4458(12) . ?
S1 O3 1.4488(12) . ?
S1 C1T 1.8288(19) . ?
C1T F1 1.333(2) . ?
C1T F3 1.334(2) . ?
C1T F2 1.336(2) . ?
S2 O6 1.4366(14) . ?
S2 O4 1.4422(13) . ?
S2 O5 1.4445(14) . ?
S2 C2T 1.8285(18) . ?
C2T F5 1.331(2) . ?
C2T F6 1.333(2) . ?
C2T F4 1.340(2) . ?

loop_
_cod_related_entry_id
_cod_related_entry_database
_cod_related_entry_code
1 ChemSpider 21143494
